data_4127585
loop_
_publ_author_name
'Plajer, Alex J.'
'Zhu, Jinbo'
'Proehm, Patrick'
'Bond, Andrew D.'
'Keyser, Ulrich F.'
'Wright, Dominic S.'

_publ_section_title
;
 Tailoring the Binding Properties of Phosphazane Anion Receptors and
 Transporters.
;
_journal_issue 22
_journal_name_full 'Journal of the American Chemical Society'
_journal_page_first 8807
_journal_page_last 8815
_journal_paper_doi 10.1021/jacs.9b00504
_journal_volume 141
_journal_year 2019
_chemical_formula_moiety 'C32 H14 F24 N4 P2, C6 H16 N +, Cl -'
_chemical_formula_sum 'C38 H30 Cl F24 N5 P2'
_chemical_formula_weight 1110.06
_space_group_crystal_system triclinic
_space_group_IT_number 2
_space_group_name_Hall '-P 1'
_space_group_name_H-M_alt 'P -1'
_symmetry_space_group_name_Hall '-P 1'
_symmetry_space_group_name_H-M 'P -1'
_atom_sites_solution_hydrogens mixed
_audit_creation_method SHELXL-2018/1
_cell_angle_alpha 87.935(2)
_cell_angle_beta 82.314(2)
_cell_angle_gamma 67.010(2)
_cell_formula_units_Z 2
_cell_length_a 12.4964(4)
_cell_length_b 13.1178(4)
_cell_length_c 15.3713(5)
_cell_measurement_reflns_used 9930
_cell_measurement_temperature 180(2)
_cell_measurement_theta_max 66.60
_cell_measurement_theta_min 2.90
_cell_volume 2298.41(13)
_computing_cell_refinement 'SAINT (Bruker, 2016)'
_computing_data_collection 'APEX3 (Bruker, 2016)'
_computing_data_reduction SAINT
_computing_molecular_graphics 'Mercury (Macrae et al., 2008)'
_computing_publication_material SHELXL
_computing_structure_refinement 'SHELXL (Sheldrick, 2015)'
_computing_structure_solution 'SHELXT (Sheldrick, 2015)'
_diffrn_ambient_temperature 180(2)
_diffrn_measured_fraction_theta_full 0.992
_diffrn_measured_fraction_theta_max 0.992
_diffrn_measurement_device_type 'Bruker D8-QUEST PHOTON-100'
_diffrn_measurement_method '\w and \f-scans'
_diffrn_radiation_type CuK\a
_diffrn_radiation_wavelength 1.54178
_diffrn_reflns_av_R_equivalents 0.0547
_diffrn_reflns_av_unetI/netI 0.0518
_diffrn_reflns_Laue_measured_fraction_full 0.992
_diffrn_reflns_Laue_measured_fraction_max 0.992
_diffrn_reflns_limit_h_max 14
_diffrn_reflns_limit_h_min -14
_diffrn_reflns_limit_k_max 15
_diffrn_reflns_limit_k_min -15
_diffrn_reflns_limit_l_max 18
_diffrn_reflns_limit_l_min -18
_diffrn_reflns_number 26994
_diffrn_reflns_point_group_measured_fraction_full 0.992
_diffrn_reflns_point_group_measured_fraction_max 0.992
_diffrn_reflns_theta_full 66.654
_diffrn_reflns_theta_max 66.654
_diffrn_reflns_theta_min 2.901
_diffrn_source 'Incoatec I\mS Cu microsource'
_exptl_absorpt_coefficient_mu 2.633
_exptl_absorpt_correction_T_max 0.7528
_exptl_absorpt_correction_T_min 0.5073
_exptl_absorpt_correction_type multi-scan
_exptl_absorpt_process_details 'SADABS (Bruker, 2014)'
_exptl_crystal_colour colourless
_exptl_crystal_density_diffrn 1.604
_exptl_crystal_description plate
_exptl_crystal_F_000 1112
_exptl_crystal_size_max 0.360
_exptl_crystal_size_mid 0.240
_exptl_crystal_size_min 0.050
_refine_diff_density_max 0.919
_refine_diff_density_min -0.653
_refine_diff_density_rms 0.077
_refine_ls_extinction_method none
_refine_ls_goodness_of_fit_ref 1.037
_refine_ls_hydrogen_treatment mixed
_refine_ls_matrix_type full
_refine_ls_number_parameters 792
_refine_ls_number_reflns 8070
_refine_ls_number_restraints 350
_refine_ls_restrained_S_all 1.119
_refine_ls_R_factor_all 0.0792
_refine_ls_R_factor_gt 0.0632
_refine_ls_shift/su_max 0.000
_refine_ls_shift/su_mean 0.000
_refine_ls_structure_factor_coef Fsqd
_refine_ls_weighting_details 'w=1/[\s^2^(Fo^2^)+(0.0772P)^2^+4.0375P] where P=(Fo^2^+2Fc^2^)/3'
_refine_ls_weighting_scheme calc
_refine_ls_wR_factor_gt 0.1583
_refine_ls_wR_factor_ref 0.1733
_reflns_Friedel_coverage 0.000
_reflns_number_gt 6452
_reflns_number_total 8070
_reflns_threshold_expression 'I > 2\s(I)'
_cod_data_source_file ja9b00504_si_004.cif
_cod_data_source_block 5_Et3NHCl
_cod_database_code 4127585
_cambridge_user_name 'Alex Plajer'
_cambridge_user_crsid ajp233
_cambridge_supervisor_name 'Dominic Wright'
_cambridge_supervisor_crsid dsw1000
_cambridge_crystallographer_name 'Andrew Bond'
_cambridge_crystallographer_crsid adb29
_cambridge_sample_id AP_182
_cambridge_data_id DW_B1_0270
_shelx_space_group_comment
;
The symmetry employed for this shelxl refinement is uniquely defined
by the following loop, which should always be used as a source of
symmetry information in preference to the above space-group names.
They are only intended as comments.
;
_shelx_estimated_absorpt_t_min 0.451
_shelx_estimated_absorpt_t_max 0.880

loop_
_space_group_symop_operation_xyz
'x, y, z'
'-x, -y, -z'

loop_
_atom_site_label
_atom_site_type_symbol
_atom_site_fract_x
_atom_site_fract_y
_atom_site_fract_z
_atom_site_U_iso_or_equiv
_atom_site_adp_type
_atom_site_occupancy
_atom_site_site_symmetry_order
_atom_site_calc_flag
_atom_site_refinement_flags_posn
_atom_site_refinement_flags_adp
_atom_site_refinement_flags_occupancy
_atom_site_disorder_assembly
_atom_site_disorder_group
Cl1 Cl 0.31062(7) 0.79531(7) 0.83403(5) 0.0369(2) Uani 1 1 d . . . . .
P1 P 0.60443(7) 0.57734(7) 0.65835(5) 0.0286(2) Uani 1 1 d . . . . .
P2 P 0.42401(7) 0.51592(7) 0.65941(5) 0.0308(2) Uani 1 1 d . . . . .
F1 F 0.856(2) 0.2632(13) 0.9812(16) 0.055(5) Uani 0.31(4) 1 d D U P A 1
F2 F 0.8857(19) 0.355(3) 0.8731(15) 0.083(7) Uani 0.31(4) 1 d D U P A 1
F3 F 0.799(2) 0.4371(16) 0.994(2) 0.092(7) Uani 0.31(4) 1 d D U P A 1
F1A F 0.8657(11) 0.2528(5) 0.9582(11) 0.082(3) Uani 0.69(4) 1 d D U P A 2
F2A F 0.8781(11) 0.3912(14) 0.8882(6) 0.096(3) Uani 0.69(4) 1 d D U P A 2
F3A F 0.7838(10) 0.4122(10) 1.0170(5) 0.080(3) Uani 0.69(4) 1 d D U P A 2
F4 F 0.4834(3) 0.2024(2) 1.00001(17) 0.0699(8) Uani 1 1 d . U . . .
F5 F 0.3853(2) 0.3635(2) 1.05189(17) 0.0648(7) Uani 1 1 d . U . . .
F6 F 0.3433(3) 0.3121(3) 0.93444(19) 0.0871(10) Uani 1 1 d . U . . .
F7 F 0.6378(7) 0.7914(6) 0.3180(5) 0.154(4) Uani 0.789(14) 1 d D U P B 1
F8 F 0.6313(7) 0.8636(8) 0.4414(5) 0.116(3) Uani 0.789(14) 1 d D U P B 1
F9 F 0.5103(5) 0.9483(5) 0.3565(6) 0.115(3) Uani 0.789(14) 1 d D U P B 1
F7A F 0.561(2) 0.864(2) 0.3037(7) 0.127(10) Uani 0.211(14) 1 d D U P B 2
F8A F 0.6667(10) 0.812(2) 0.4061(14) 0.079(8) Uani 0.211(14) 1 d D U P B 2
F9A F 0.5067(19) 0.9532(13) 0.4232(19) 0.157(13) Uani 0.211(14) 1 d D U P B 2
F10 F 0.1818(12) 0.6869(6) 0.3888(13) 0.093(4) Uani 0.58(3) 1 d D U P C 1
F11 F 0.2054(9) 0.8130(14) 0.3106(5) 0.090(3) Uani 0.58(3) 1 d D U P C 1
F12 F 0.1126(9) 0.8523(11) 0.4363(8) 0.081(3) Uani 0.58(3) 1 d D U P C 1
F10A F 0.1440(12) 0.7163(15) 0.4347(11) 0.081(4) Uani 0.42(3) 1 d D U P C 2
F11A F 0.2097(10) 0.7553(18) 0.3103(5) 0.081(5) Uani 0.42(3) 1 d D U P C 2
F12A F 0.1295(14) 0.8785(8) 0.4087(14) 0.085(4) Uani 0.42(3) 1 d D U P C 2
F13 F 0.6648(7) 0.9674(5) 0.9250(3) 0.082(3) Uani 0.644(14) 1 d D U P D 1
F14 F 0.6337(9) 1.0877(5) 0.8277(4) 0.082(3) Uani 0.644(14) 1 d D U P D 1
F15 F 0.5007(4) 1.0336(6) 0.8807(6) 0.091(3) Uani 0.644(14) 1 d D U P D 1
F13A F 0.5517(13) 1.0984(6) 0.8205(6) 0.080(5) Uani 0.356(14) 1 d D U P D 2
F14A F 0.5514(14) 0.9899(9) 0.9219(6) 0.083(5) Uani 0.356(14) 1 d D U P D 2
F15A F 0.7030(7) 1.0207(12) 0.8813(10) 0.102(7) Uani 0.356(14) 1 d D U P D 2
F16 F 0.937(2) 0.7120(16) 0.5478(16) 0.092(7) Uani 0.31(2) 1 d D U P E 1
F17 F 0.9839(13) 0.800(2) 0.6364(12) 0.074(5) Uani 0.31(2) 1 d D U P E 1
F18 F 0.8691(17) 0.8864(17) 0.5464(16) 0.106(8) Uani 0.31(2) 1 d D U P E 1
F16A F 0.9619(6) 0.6959(4) 0.5748(5) 0.0581(18) Uani 0.69(2) 1 d D U P E 2
F17A F 0.9678(9) 0.8416(11) 0.6222(7) 0.103(3) Uani 0.69(2) 1 d D U P E 2
F18A F 0.8661(7) 0.8463(9) 0.5216(5) 0.086(3) Uani 0.69(2) 1 d D U P E 2
F19 F -0.1839(2) 0.6969(3) 0.8912(2) 0.0956(12) Uani 1 1 d . U . . .
F20 F -0.0508(3) 0.6268(4) 0.9732(2) 0.1090(14) Uani 1 1 d . U . . .
F21 F -0.0780(3) 0.7806(4) 0.9140(3) 0.1208(15) Uani 1 1 d . U . . .
F22 F -0.0671(7) 0.4617(8) 0.6363(14) 0.142(5) Uani 0.57(2) 1 d D U P F 1
F23 F 0.0682(11) 0.3221(7) 0.6763(8) 0.100(3) Uani 0.57(2) 1 d D U P F 1
F24 F 0.1042(14) 0.4075(13) 0.5652(6) 0.121(5) Uani 0.57(2) 1 d D U P F 1
F22A F -0.0424(10) 0.4644(9) 0.5968(7) 0.073(4) Uani 0.43(2) 1 d D U P F 2
F23A F 0.018(2) 0.3456(14) 0.6927(11) 0.128(6) Uani 0.43(2) 1 d D U P F 2
F24A F 0.1351(8) 0.3603(16) 0.5856(11) 0.120(6) Uani 0.43(2) 1 d D U P F 2
N1 N 0.5342(2) 0.5047(2) 0.72083(18) 0.0315(6) Uani 1 1 d . . . . .
N2 N 0.4844(2) 0.6011(2) 0.60275(17) 0.0317(6) Uani 1 1 d . . . . .
N3 N 0.5688(2) 0.6920(2) 0.71886(19) 0.0323(6) Uani 1 1 d D . . . .
H3 H 0.5010(18) 0.719(3) 0.755(2) 0.036(10) Uiso 1 1 d D . . . .
N4 N 0.3001(2) 0.6036(2) 0.71564(19) 0.0329(6) Uani 1 1 d D . . . .
H4 H 0.304(3) 0.656(2) 0.749(2) 0.034(10) Uiso 1 1 d D . . . .
C1 C 0.5637(3) 0.4448(3) 0.7977(2) 0.0299(7) Uani 1 1 d . . . . .
C2 C 0.6685(3) 0.4283(3) 0.8285(2) 0.0336(7) Uani 1 1 d . . . . .
H2A H 0.722143 0.455421 0.796497 0.040 Uiso 1 1 calc R U . . .
C3 C 0.6950(3) 0.3724(3) 0.9058(2) 0.0382(8) Uani 1 1 d . . . . .
C4 C 0.6189(3) 0.3318(3) 0.9543(2) 0.0394(8) Uani 1 1 d . . . . .
H4A H 0.637738 0.293688 1.007426 0.047 Uiso 1 1 calc R U . . .
C5 C 0.5149(3) 0.3483(3) 0.9229(2) 0.0355(8) Uani 1 1 d . . . . .
C6 C 0.4859(3) 0.4044(3) 0.8456(2) 0.0331(7) Uani 1 1 d . . . . .
H6A H 0.413713 0.415127 0.825402 0.040 Uiso 1 1 calc R U . . .
C7 C 0.8067(3) 0.3578(3) 0.9412(3) 0.0563(11) Uani 1 1 d D . . . .
C8 C 0.4301(4) 0.3075(3) 0.9763(3) 0.0470(10) Uani 1 1 d . . . . .
C9 C 0.4512(3) 0.6689(3) 0.5319(2) 0.0297(7) Uani 1 1 d . . . . .
C10 C 0.5186(3) 0.7266(3) 0.4964(2) 0.0381(8) Uani 1 1 d . . . . .
H10A H 0.588228 0.718101 0.519790 0.046 Uiso 1 1 calc R U . . .
C11 C 0.4841(4) 0.7966(4) 0.4269(3) 0.0505(10) Uani 1 1 d . . . . .
C12 C 0.3836(4) 0.8118(4) 0.3916(3) 0.0517(10) Uani 1 1 d . . . . .
H12A H 0.361133 0.860166 0.343838 0.062 Uiso 1 1 calc R U . . .
C13 C 0.3161(3) 0.7551(3) 0.4274(2) 0.0394(8) Uani 1 1 d . . . . .
C14 C 0.3485(3) 0.6839(3) 0.4966(2) 0.0313(7) Uani 1 1 d . . . . .
H14A H 0.301122 0.645303 0.520169 0.038 Uiso 1 1 calc R U . . .
C15 C 0.5622(5) 0.8524(5) 0.3870(4) 0.087(2) Uani 1 1 d D . . . .
C16 C 0.2023(3) 0.7751(3) 0.3931(2) 0.0494(10) Uani 1 1 d D . . . .
C17 C 0.6343(3) 0.7583(3) 0.7199(2) 0.0282(7) Uani 1 1 d . . . . .
C18 C 0.7334(3) 0.7434(3) 0.6595(2) 0.0309(7) Uani 1 1 d . . . . .
H18A H 0.760110 0.686204 0.616031 0.037 Uiso 1 1 calc R U . . .
C19 C 0.7925(3) 0.8133(3) 0.6636(2) 0.0336(7) Uani 1 1 d . . . . .
C20 C 0.7554(3) 0.8974(3) 0.7262(2) 0.0347(7) Uani 1 1 d . . . . .
H20A H 0.796326 0.944701 0.728170 0.042 Uiso 1 1 calc R U . . .
C21 C 0.6571(3) 0.9110(3) 0.7858(2) 0.0336(7) Uani 1 1 d . . . . .
C22 C 0.5968(3) 0.8424(3) 0.7830(2) 0.0320(7) Uani 1 1 d . . . . .
H22A H 0.529546 0.853036 0.824316 0.038 Uiso 1 1 calc R U . . .
C23 C 0.6156(3) 1.0014(3) 0.8540(2) 0.0441(9) Uani 1 1 d D . . . .
C24 C 0.8965(3) 0.8006(3) 0.5964(2) 0.0430(9) Uani 1 1 d D . . . .
C25 C 0.1956(3) 0.5849(3) 0.7337(2) 0.0318(7) Uani 1 1 d . . . . .
C26 C 0.1725(3) 0.5134(3) 0.6809(3) 0.0394(8) Uani 1 1 d . . . . .
H26A H 0.226961 0.476737 0.631566 0.047 Uiso 1 1 calc R U . . .
C27 C 0.0692(4) 0.4965(3) 0.7013(3) 0.0499(11) Uani 1 1 d . . . . .
C28 C -0.0120(4) 0.5495(4) 0.7711(3) 0.0539(11) Uani 1 1 d . . . . .
H28A H -0.082264 0.536896 0.784061 0.065 Uiso 1 1 calc R U . . .
C29 C 0.0105(3) 0.6219(3) 0.8224(3) 0.0464(10) Uani 1 1 d . . . . .
C30 C 0.1142(3) 0.6392(3) 0.8041(2) 0.0355(8) Uani 1 1 d . . . . .
H30A H 0.129003 0.688369 0.840071 0.043 Uiso 1 1 calc R U . . .
C31 C -0.0749(4) 0.6792(5) 0.9002(3) 0.0631(13) Uani 1 1 d . . . . .
C32 C 0.0453(4) 0.4189(4) 0.6436(4) 0.0738(16) Uani 1 1 d D . . . .
N5 N 0.1511(3) 1.0268(3) 0.7824(2) 0.0608(10) Uani 0.557(5) 1 d D . P G 1
H5 H 0.201728 0.954140 0.805561 0.073 Uiso 0.557(5) 1 calc R U P G 1
C33 C 0.0267(7) 1.0280(10) 0.7911(6) 0.0889(11) Uiso 0.557(5) 1 d D U P G 1
H33A H -0.029462 1.103582 0.780164 0.107 Uiso 0.557(5) 1 calc R U P G 1
H33B H 0.023298 0.977261 0.746426 0.107 Uiso 0.557(5) 1 calc R U P G 1
C34 C -0.0087(9) 0.9922(10) 0.8830(7) 0.0889(11) Uiso 0.557(5) 1 d D U P G 1
H34A H -0.088247 0.993666 0.886836 0.133 Uiso 0.557(5) 1 calc R U P G 1
H34B H 0.046078 0.916876 0.893555 0.133 Uiso 0.557(5) 1 calc R U P G 1
H34C H -0.006626 1.043063 0.927258 0.133 Uiso 0.557(5) 1 calc R U P G 1
C35 C 0.1452(8) 1.1142(8) 0.8452(6) 0.0889(11) Uiso 0.557(5) 1 d D U P G 1
H35A H 0.114046 1.187724 0.817775 0.107 Uiso 0.557(5) 1 calc R U P G 1
H35B H 0.091097 1.115216 0.898751 0.107 Uiso 0.557(5) 1 calc R U P G 1
C36 C 0.2630(9) 1.0926(10) 0.8693(8) 0.0889(11) Uiso 0.557(5) 1 d D U P G 1
H36A H 0.257324 1.150541 0.910363 0.133 Uiso 0.557(5) 1 calc R U P G 1
H36B H 0.293245 1.020336 0.897257 0.133 Uiso 0.557(5) 1 calc R U P G 1
H36C H 0.316161 1.092739 0.816398 0.133 Uiso 0.557(5) 1 calc R U P G 1
C37 C 0.2022(9) 1.0316(9) 0.6917(5) 0.0889(11) Uiso 0.557(5) 1 d D U P G 1
H37A H 0.287321 1.013038 0.689460 0.107 Uiso 0.557(5) 1 calc R U P G 1
H37B H 0.165552 1.107670 0.669578 0.107 Uiso 0.557(5) 1 calc R U P G 1
C38 C 0.1820(11) 0.9486(9) 0.6327(6) 0.0889(11) Uiso 0.557(5) 1 d D U P G 1
H38A H 0.216477 0.952379 0.572108 0.133 Uiso 0.557(5) 1 calc R U P G 1
H38B H 0.219229 0.873341 0.654283 0.133 Uiso 0.557(5) 1 calc R U P G 1
H38C H 0.097705 0.967783 0.634441 0.133 Uiso 0.557(5) 1 calc R U P G 1
N5A N 0.1511(3) 1.0268(3) 0.7824(2) 0.0608(10) Uani 0.443(5) 1 d D . P G 2
H5A H 0.185578 0.946453 0.796934 0.073 Uiso 0.443(5) 1 calc R U P G 2
C33A C 0.0277(7) 1.0782(9) 0.8203(8) 0.0889(11) Uiso 0.443(5) 1 d D U P G 2
H33C H -0.016171 1.137854 0.781841 0.107 Uiso 0.443(5) 1 calc R U P G 2
H33D H 0.021415 1.111313 0.878597 0.107 Uiso 0.443(5) 1 calc R U P G 2
C34A C -0.0240(10) 0.9907(11) 0.8294(11) 0.0889(11) Uiso 0.443(5) 1 d D U P G 2
H34D H -0.106529 1.024478 0.854783 0.133 Uiso 0.443(5) 1 calc R U P G 2
H34E H -0.018110 0.958701 0.771490 0.133 Uiso 0.443(5) 1 calc R U P G 2
H34F H 0.019370 0.932234 0.867973 0.133 Uiso 0.443(5) 1 calc R U P G 2
C35A C 0.2236(10) 1.0890(11) 0.8126(7) 0.0889(11) Uiso 0.443(5) 1 d D U P G 2
H35C H 0.307506 1.050754 0.789329 0.107 Uiso 0.443(5) 1 calc R U P G 2
H35D H 0.195335 1.165731 0.790847 0.107 Uiso 0.443(5) 1 calc R U P G 2
C36A C 0.2082(13) 1.0898(12) 0.9116(6) 0.0889(11) Uiso 0.443(5) 1 d D U P G 2
H36D H 0.252919 1.128547 0.932870 0.133 Uiso 0.443(5) 1 calc R U P G 2
H36E H 0.124931 1.127978 0.933867 0.133 Uiso 0.443(5) 1 calc R U P G 2
H36F H 0.236635 1.013480 0.932355 0.133 Uiso 0.443(5) 1 calc R U P G 2
C37A C 0.1588(10) 1.0424(10) 0.6837(5) 0.0889(11) Uiso 0.443(5) 1 d D U P G 2
H37C H 0.079749 1.063122 0.666135 0.107 Uiso 0.443(5) 1 calc R U P G 2
H37D H 0.183542 1.104742 0.669118 0.107 Uiso 0.443(5) 1 calc R U P G 2
C38A C 0.2413(13) 0.9432(11) 0.6317(7) 0.0889(11) Uiso 0.443(5) 1 d D U P G 2
H38D H 0.241459 0.959668 0.568956 0.133 Uiso 0.443(5) 1 calc R U P G 2
H38E H 0.320418 0.923112 0.647317 0.133 Uiso 0.443(5) 1 calc R U P G 2
H38F H 0.216468 0.881429 0.644329 0.133 Uiso 0.443(5) 1 calc R U P G 2

loop_
_atom_site_aniso_label
_atom_site_aniso_U_11
_atom_site_aniso_U_22
_atom_site_aniso_U_33
_atom_site_aniso_U_23
_atom_site_aniso_U_13
_atom_site_aniso_U_12
Cl1 0.0390(5) 0.0385(4) 0.0362(4) 0.0042(3) -0.0061(3) -0.0184(4)
P1 0.0283(4) 0.0331(4) 0.0292(4) 0.0080(3) -0.0048(3) -0.0174(3)
P2 0.0340(5) 0.0359(4) 0.0305(4) 0.0040(3) -0.0048(3) -0.0225(4)
F1 0.041(8) 0.077(8) 0.045(8) 0.042(6) -0.023(5) -0.020(7)
F2 0.049(8) 0.111(12) 0.092(10) 0.035(9) -0.019(7) -0.035(7)
F3 0.080(11) 0.060(8) 0.143(15) -0.017(9) -0.071(11) -0.014(6)
F1A 0.050(3) 0.080(4) 0.089(6) 0.024(3) -0.009(4) 0.004(3)
F2A 0.081(5) 0.183(8) 0.078(4) 0.082(5) -0.052(3) -0.101(6)
F3A 0.079(4) 0.107(5) 0.063(4) 0.010(3) -0.040(3) -0.037(4)
F4 0.119(2) 0.0468(13) 0.0545(15) 0.0087(11) 0.0094(15) -0.0507(15)
F5 0.0819(18) 0.0622(15) 0.0549(15) -0.0113(12) 0.0257(13) -0.0430(14)
F6 0.100(2) 0.147(3) 0.0650(17) 0.0416(18) -0.0235(16) -0.101(2)
F7 0.124(6) 0.162(6) 0.166(7) 0.064(5) 0.046(5) -0.071(5)
F8 0.110(5) 0.167(7) 0.136(6) 0.104(5) -0.075(4) -0.113(5)
F9 0.103(4) 0.115(4) 0.173(7) 0.121(5) -0.079(4) -0.082(3)
F7A 0.129(16) 0.154(18) 0.109(13) 0.101(13) -0.011(11) -0.077(14)
F8A 0.036(7) 0.107(14) 0.093(14) 0.070(11) -0.010(7) -0.035(7)
F9A 0.175(19) 0.166(18) 0.16(2) 0.047(14) 0.019(14) -0.122(16)
F10 0.089(6) 0.069(4) 0.152(10) 0.017(5) -0.080(7) -0.044(4)
F11 0.082(5) 0.145(8) 0.069(4) 0.043(5) -0.051(4) -0.063(5)
F12 0.032(3) 0.110(6) 0.089(5) -0.027(5) -0.004(3) -0.015(4)
F10A 0.057(6) 0.125(9) 0.087(8) 0.032(6) -0.037(5) -0.057(6)
F11A 0.056(4) 0.141(11) 0.044(5) -0.037(6) -0.009(4) -0.031(6)
F12A 0.047(7) 0.065(5) 0.136(11) -0.006(6) -0.039(6) -0.006(4)
F13 0.119(6) 0.073(3) 0.042(3) -0.010(2) -0.028(3) -0.016(3)
F14 0.152(8) 0.053(3) 0.058(3) -0.009(2) 0.018(4) -0.065(4)
F15 0.056(3) 0.089(5) 0.123(7) -0.063(5) 0.013(3) -0.025(3)
F13A 0.123(10) 0.034(4) 0.060(5) 0.000(3) -0.026(6) -0.002(5)
F14A 0.157(14) 0.067(6) 0.047(5) -0.012(4) 0.038(7) -0.081(8)
F15A 0.073(6) 0.126(11) 0.118(12) -0.073(10) -0.020(6) -0.044(6)
F16 0.111(12) 0.118(12) 0.081(11) -0.049(9) 0.037(8) -0.092(10)
F17 0.030(5) 0.126(11) 0.073(7) 0.018(8) -0.015(5) -0.036(7)
F18 0.085(9) 0.098(10) 0.096(12) 0.066(9) 0.040(9) -0.017(7)
F16A 0.044(3) 0.058(3) 0.060(3) 0.010(2) 0.015(2) -0.015(2)
F17A 0.098(6) 0.162(7) 0.097(6) -0.058(5) 0.040(4) -0.114(6)
F18A 0.062(3) 0.116(5) 0.057(3) 0.045(4) 0.007(3) -0.018(4)
F19 0.0326(14) 0.159(3) 0.086(2) 0.036(2) -0.0054(13) -0.0310(17)
F20 0.0626(19) 0.171(4) 0.0574(18) 0.038(2) -0.0052(14) -0.010(2)
F21 0.088(3) 0.120(3) 0.142(3) -0.040(3) 0.062(2) -0.048(2)
F22 0.081(5) 0.106(6) 0.266(14) -0.047(8) -0.097(7) -0.039(4)
F23 0.107(7) 0.036(3) 0.159(8) 0.004(4) -0.033(5) -0.026(4)
F24 0.172(11) 0.136(9) 0.115(6) 0.007(6) -0.066(7) -0.111(8)
F22A 0.091(7) 0.063(5) 0.071(6) 0.000(4) -0.051(4) -0.023(4)
F23A 0.204(15) 0.083(9) 0.152(11) 0.020(8) -0.055(10) -0.108(10)
F24A 0.057(5) 0.123(11) 0.183(13) -0.094(9) -0.026(7) -0.027(6)
N1 0.0332(15) 0.0335(14) 0.0350(15) 0.0122(12) -0.0068(12) -0.0209(12)
N2 0.0362(15) 0.0419(15) 0.0272(14) 0.0092(12) -0.0072(11) -0.0258(13)
N3 0.0286(15) 0.0398(15) 0.0344(15) 0.0024(12) 0.0003(12) -0.0210(12)
N4 0.0323(15) 0.0401(16) 0.0360(15) -0.0001(13) -0.0036(12) -0.0246(13)
C1 0.0365(18) 0.0261(15) 0.0297(17) 0.0037(13) -0.0026(13) -0.0159(13)
C2 0.0343(18) 0.0352(17) 0.0328(18) 0.0107(14) -0.0052(14) -0.0156(14)
C3 0.040(2) 0.0356(18) 0.0388(19) 0.0082(15) -0.0075(15) -0.0146(15)
C4 0.054(2) 0.0341(18) 0.0341(18) 0.0123(15) -0.0098(16) -0.0214(16)
C5 0.051(2) 0.0303(16) 0.0310(17) 0.0040(14) -0.0006(15) -0.0233(16)
C6 0.0360(18) 0.0331(17) 0.0356(18) 0.0044(14) -0.0025(14) -0.0202(15)
C7 0.045(2) 0.068(3) 0.055(3) 0.026(2) -0.017(2) -0.020(2)
C8 0.072(3) 0.049(2) 0.036(2) 0.0072(17) -0.0038(19) -0.042(2)
C9 0.0328(17) 0.0351(17) 0.0233(16) 0.0007(13) -0.0029(13) -0.0156(14)
C10 0.0376(19) 0.053(2) 0.0339(18) 0.0166(16) -0.0136(15) -0.0269(17)
C11 0.048(2) 0.062(3) 0.051(2) 0.029(2) -0.0158(19) -0.032(2)
C12 0.049(2) 0.065(3) 0.046(2) 0.030(2) -0.0188(18) -0.025(2)
C13 0.0343(19) 0.049(2) 0.0348(19) 0.0010(16) -0.0103(15) -0.0141(16)
C14 0.0315(17) 0.0381(17) 0.0282(17) 0.0021(14) -0.0034(13) -0.0180(14)
C15 0.075(4) 0.120(5) 0.095(5) 0.067(4) -0.037(4) -0.065(4)
C16 0.041(2) 0.060(3) 0.047(2) 0.005(2) -0.0167(18) -0.016(2)
C17 0.0271(16) 0.0332(16) 0.0294(16) 0.0080(13) -0.0088(13) -0.0162(13)
C18 0.0322(17) 0.0366(17) 0.0313(17) 0.0036(14) -0.0059(13) -0.0210(14)
C19 0.0345(18) 0.0417(18) 0.0323(18) 0.0082(15) -0.0076(14) -0.0226(15)
C20 0.0386(19) 0.0363(18) 0.0378(19) 0.0072(15) -0.0111(15) -0.0226(15)
C21 0.0420(19) 0.0327(17) 0.0291(17) 0.0058(14) -0.0109(14) -0.0164(15)
C22 0.0297(17) 0.0385(18) 0.0285(17) 0.0106(14) -0.0059(13) -0.0142(14)
C23 0.052(2) 0.044(2) 0.041(2) -0.0005(17) -0.0062(18) -0.0237(18)
C24 0.042(2) 0.053(2) 0.045(2) 0.0049(18) -0.0031(17) -0.0326(19)
C25 0.0317(17) 0.0355(17) 0.0372(18) 0.0132(14) -0.0126(14) -0.0214(14)
C26 0.0374(19) 0.0396(19) 0.050(2) 0.0079(16) -0.0176(16) -0.0209(16)
C27 0.044(2) 0.046(2) 0.077(3) 0.019(2) -0.030(2) -0.0302(19)
C28 0.037(2) 0.059(2) 0.082(3) 0.029(2) -0.024(2) -0.033(2)
C29 0.0291(18) 0.059(2) 0.053(2) 0.0259(19) -0.0104(16) -0.0199(17)
C30 0.0292(17) 0.0459(19) 0.0367(19) 0.0129(15) -0.0107(14) -0.0192(15)
C31 0.033(2) 0.091(4) 0.065(3) 0.020(3) -0.003(2) -0.026(2)
C32 0.061(3) 0.057(3) 0.127(5) 0.011(3) -0.048(3) -0.037(3)
N5 0.078(3) 0.0406(18) 0.064(2) -0.0009(17) -0.027(2) -0.0163(18)
N5A 0.078(3) 0.0406(18) 0.064(2) -0.0009(17) -0.027(2) -0.0163(18)

loop_
_atom_type_symbol
_atom_type_description
_atom_type_scat_dispersion_real
_atom_type_scat_dispersion_imag
_atom_type_scat_source
C C 0.0181 0.0091 'International Tables Vol C Tables 4.2.6.8 and 6.1.1.4'
H H 0.0000 0.0000 'International Tables Vol C Tables 4.2.6.8 and 6.1.1.4'
N N 0.0311 0.0180 'International Tables Vol C Tables 4.2.6.8 and 6.1.1.4'
F F 0.0727 0.0534 'International Tables Vol C Tables 4.2.6.8 and 6.1.1.4'
P P 0.2955 0.4335 'International Tables Vol C Tables 4.2.6.8 and 6.1.1.4'
Cl Cl 0.3639 0.7018 'International Tables Vol C Tables 4.2.6.8 and 6.1.1.4'

loop_
_geom_angle_atom_site_label_1
_geom_angle_atom_site_label_2
_geom_angle_atom_site_label_3
_geom_angle
N3 P1 N1 102.99(14)
N3 P1 N2 105.26(14)
N1 P1 N2 78.50(13)
N4 P2 N2 104.17(14)
N4 P2 N1 105.67(14)
N2 P2 N1 78.67(13)
C1 N1 P1 129.4(2)
C1 N1 P2 128.9(2)
P1 N1 P2 101.53(14)
C9 N2 P2 131.3(2)
C9 N2 P1 128.0(2)
P2 N2 P1 100.68(14)
C17 N3 P1 127.1(2)
C17 N3 H3 112(2)
P1 N3 H3 121(2)
C25 N4 P2 124.6(2)
C25 N4 H4 115(2)
P2 N4 H4 118(2)
C2 C1 C6 119.2(3)
C2 C1 N1 120.4(3)
C6 C1 N1 120.3(3)
C3 C2 C1 120.0(3)
C3 C2 H2A 120.0
C1 C2 H2A 120.0
C2 C3 C4 121.6(3)
C2 C3 C7 120.2(3)
C4 C3 C7 118.1(3)
C5 C4 C3 118.0(3)
C5 C4 H4A 121.0
C3 C4 H4A 121.0
C4 C5 C6 121.7(3)
C4 C5 C8 118.4(3)
C6 C5 C8 119.9(3)
C5 C6 C1 119.5(3)
C5 C6 H6A 120.2
C1 C6 H6A 120.2
F2A C7 F1A 107.3(6)
F3 C7 F1 107.1(9)
F2A C7 F3A 107.4(6)
F1A C7 F3A 105.8(6)
F3 C7 F2 106.6(9)
F1 C7 F2 104.3(9)
F3 C7 C3 115.3(11)
F2A C7 C3 114.3(5)
F1A C7 C3 110.7(7)
F1 C7 C3 115.2(11)
F3A C7 C3 110.9(6)
F2 C7 C3 107.6(15)
F6 C8 F5 108.5(4)
F6 C8 F4 107.2(3)
F5 C8 F4 104.4(3)
F6 C8 C5 113.2(3)
F5 C8 C5 111.7(3)
F4 C8 C5 111.5(4)
N2 C9 C10 119.6(3)
N2 C9 C14 121.5(3)
C10 C9 C14 118.8(3)
C11 C10 C9 119.7(3)
C11 C10 H10A 120.1
C9 C10 H10A 120.1
C12 C11 C10 121.9(3)
C12 C11 C15 119.7(4)
C10 C11 C15 118.3(4)
C11 C12 C13 118.3(3)
C11 C12 H12A 120.8
C13 C12 H12A 120.8
C12 C13 C14 121.2(3)
C12 C13 C16 119.2(3)
C14 C13 C16 119.5(3)
C13 C14 C9 120.0(3)
C13 C14 H14A 120.0
C9 C14 H14A 120.0
F8A C15 F7A 111.0(9)
F9 C15 F8 106.2(5)
F8A C15 F9A 108.9(9)
F7A C15 F9A 106.5(9)
F9 C15 F7 105.2(5)
F8 C15 F7 104.4(5)
F8A C15 C11 116.0(10)
F9 C15 C11 115.6(4)
F7A C15 C11 112.8(9)
F8 C15 C11 113.7(5)
F9A C15 C11 100.8(10)
F7 C15 C11 110.9(5)
F10 C16 F12 109.8(6)
F11A C16 F12A 107.4(7)
F10 C16 F11 105.9(5)
F12 C16 F11 104.1(6)
F11A C16 F10A 105.8(6)
F12A C16 F10A 103.7(6)
F10 C16 C13 113.3(5)
F11A C16 C13 116.0(6)
F12 C16 C13 113.2(6)
F12A C16 C13 109.8(8)
F11 C16 C13 109.9(5)
F10A C16 C13 113.2(5)
C22 C17 C18 119.4(3)
C22 C17 N3 118.1(3)
C18 C17 N3 122.5(3)
C19 C18 C17 119.3(3)
C19 C18 H18A 120.3
C17 C18 H18A 120.3
C20 C19 C18 121.5(3)
C20 C19 C24 118.9(3)
C18 C19 C24 119.6(3)
C19 C20 C21 118.5(3)
C19 C20 H20A 120.7
C21 C20 H20A 120.7
C22 C21 C20 121.0(3)
C22 C21 C23 119.7(3)
C20 C21 C23 119.3(3)
C21 C22 C17 120.3(3)
C21 C22 H22A 119.9
C17 C22 H22A 119.9
F14 C23 F13 108.3(4)
F14A C23 F15A 107.3(6)
F14 C23 F15 107.3(5)
F13 C23 F15 104.5(5)
F14A C23 F13A 105.2(6)
F15A C23 F13A 103.2(6)
F14A C23 C21 116.4(5)
F14 C23 C21 113.5(4)
F13 C23 C21 111.4(3)
F15A C23 C21 113.0(5)
F15 C23 C21 111.4(4)
F13A C23 C21 110.7(5)
F16 C24 F18 109.0(8)
F18A C24 F17A 107.4(6)
F16 C24 F17 106.9(9)
F18 C24 F17 106.6(8)
F18A C24 F16A 103.9(5)
F17A C24 F16A 105.8(5)
F16 C24 C19 115.6(9)
F18 C24 C19 108.9(10)
F18A C24 C19 112.7(5)
F17A C24 C19 113.7(5)
F17 C24 C19 109.4(9)
F16A C24 C19 112.6(4)
C30 C25 C26 119.5(3)
C30 C25 N4 119.5(3)
C26 C25 N4 121.0(3)
C27 C26 C25 119.3(4)
C27 C26 H26A 120.4
C25 C26 H26A 120.4
C28 C27 C26 121.9(4)
C28 C27 C32 119.4(4)
C26 C27 C32 118.7(4)
C27 C28 C29 118.6(3)
C27 C28 H28A 120.7
C29 C28 H28A 120.7
C28 C29 C30 120.7(4)
C28 C29 C31 120.1(4)
C30 C29 C31 119.1(4)
C25 C30 C29 120.1(4)
C25 C30 H30A 120.0
C29 C30 H30A 120.0
F20 C31 F19 108.0(4)
F20 C31 F21 105.7(5)
F19 C31 F21 103.9(4)
F20 C31 C29 113.2(4)
F19 C31 C29 113.2(4)
F21 C31 C29 112.2(4)
F23 C32 F24 108.4(7)
F23 C32 F22 107.0(7)
F24 C32 F22 108.6(7)
F22A C32 F23A 104.9(8)
F22A C32 F24A 104.3(7)
F23A C32 F24A 105.6(7)
F23 C32 C27 113.1(8)
F24 C32 C27 111.9(6)
F22 C32 C27 107.5(6)
F22A C32 C27 116.5(6)
F23A C32 C27 109.6(9)
F24A C32 C27 114.9(7)
C37 N5 C35 117.0(6)
C37 N5 C33 114.0(5)
C35 N5 C33 105.9(5)
C37 N5 H5 106.5
C35 N5 H5 106.5
C33 N5 H5 106.5
C34 C33 N5 111.1(7)
C34 C33 H33A 109.4
N5 C33 H33A 109.4
C34 C33 H33B 109.4
N5 C33 H33B 109.4
H33A C33 H33B 108.0
C33 C34 H34A 109.5
C33 C34 H34B 109.5
H34A C34 H34B 109.5
C33 C34 H34C 109.5
H34A C34 H34C 109.5
H34B C34 H34C 109.5
C36 C35 N5 110.7(7)
C36 C35 H35A 109.5
N5 C35 H35A 109.5
C36 C35 H35B 109.5
N5 C35 H35B 109.5
H35A C35 H35B 108.1
C35 C36 H36A 109.5
C35 C36 H36B 109.5
H36A C36 H36B 109.5
C35 C36 H36C 109.5
H36A C36 H36C 109.5
H36B C36 H36C 109.5
N5 C37 C38 110.0(6)
N5 C37 H37A 109.7
C38 C37 H37A 109.7
N5 C37 H37B 109.7
C38 C37 H37B 109.7
H37A C37 H37B 108.2
C37 C38 H38A 109.5
C37 C38 H38B 109.5
H38A C38 H38B 109.5
C37 C38 H38C 109.5
H38A C38 H38C 109.5
H38B C38 H38C 109.5
C33A N5A C37A 108.5(6)
C33A N5A C35A 111.2(6)
C37A N5A C35A 103.9(6)
C33A N5A H5A 111.0
C37A N5A H5A 111.0
C35A N5A H5A 111.0
N5A C33A C34A 109.0(8)
N5A C33A H33C 109.9
C34A C33A H33C 109.9
N5A C33A H33D 109.9
C34A C33A H33D 109.9
H33C C33A H33D 108.3
C33A C34A H34D 109.5
C33A C34A H34E 109.5
H34D C34A H34E 109.5
C33A C34A H34F 109.5
H34D C34A H34F 109.5
H34E C34A H34F 109.5
C36A C35A N5A 107.4(7)
C36A C35A H35C 110.2
N5A C35A H35C 110.2
C36A C35A H35D 110.2
N5A C35A H35D 110.2
H35C C35A H35D 108.5
C35A C36A H36D 109.5
C35A C36A H36E 109.5
H36D C36A H36E 109.5
C35A C36A H36F 109.5
H36D C36A H36F 109.5
H36E C36A H36F 109.5
C38A C37A N5A 114.3(8)
C38A C37A H37C 108.7
N5A C37A H37C 108.7
C38A C37A H37D 108.7
N5A C37A H37D 108.7
H37C C37A H37D 107.6
C37A C38A H38D 109.5
C37A C38A H38E 109.5
H38D C38A H38E 109.5
C37A C38A H38F 109.5
H38D C38A H38F 109.5
H38E C38A H38F 109.5

loop_
_geom_bond_atom_site_label_1
_geom_bond_atom_site_label_2
_geom_bond_distance
P1 N3 1.672(3)
P1 N1 1.721(3)
P1 N2 1.743(3)
P2 N4 1.670(3)
P2 N2 1.728(3)
P2 N1 1.729(3)
F1 C7 1.322(9)
F2 C7 1.330(9)
F3 C7 1.306(9)
F1A C7 1.319(7)
F2A C7 1.318(7)
F3A C7 1.327(7)
F4 C8 1.337(5)
F5 C8 1.331(5)
F6 C8 1.315(5)
F7 C15 1.365(7)
F8 C15 1.329(6)
F9 C15 1.275(6)
F7A C15 1.285(8)
F8A C15 1.274(9)
F9A C15 1.331(9)
F10 C16 1.284(6)
F11 C16 1.345(6)
F12 C16 1.298(7)
F10A C16 1.348(7)
F11A C16 1.292(7)
F12A C16 1.314(8)
F13 C23 1.303(5)
F14 C23 1.279(5)
F15 C23 1.337(5)
F13A C23 1.338(6)
F14A C23 1.272(6)
F15A C23 1.335(6)
F16 C24 1.291(9)
F17 C24 1.321(8)
F18 C24 1.296(8)
F16A C24 1.322(6)
F17A C24 1.313(6)
F18A C24 1.309(6)
F19 C31 1.315(5)
F20 C31 1.302(5)
F21 C31 1.340(6)
F22 C32 1.313(7)
F23 C32 1.288(7)
F24 C32 1.305(8)
F22A C32 1.321(7)
F23A C32 1.321(8)
F24A C32 1.325(8)
N1 C1 1.404(4)
N2 C9 1.383(4)
N3 C17 1.409(4)
N3 H3 0.897(10)
N4 C25 1.411(4)
N4 H4 0.897(10)
C1 C2 1.388(5)
C1 C6 1.397(5)
C2 C3 1.382(5)
C2 H2A 0.9500
C3 C4 1.386(5)
C3 C7 1.505(5)
C4 C5 1.382(5)
C4 H4A 0.9500
C5 C6 1.389(5)
C5 C8 1.504(5)
C6 H6A 0.9500
C9 C10 1.388(5)
C9 C14 1.400(5)
C10 C11 1.384(5)
C10 H10A 0.9500
C11 C12 1.375(6)
C11 C15 1.493(6)
C12 C13 1.380(6)
C12 H12A 0.9500
C13 C14 1.384(5)
C13 C16 1.506(5)
C14 H14A 0.9500
C17 C22 1.388(5)
C17 C18 1.396(5)
C18 C19 1.391(4)
C18 H18A 0.9500
C19 C20 1.383(5)
C19 C24 1.507(5)
C20 C21 1.385(5)
C20 H20A 0.9500
C21 C22 1.385(5)
C21 C23 1.496(5)
C22 H22A 0.9500
C25 C30 1.381(5)
C25 C26 1.397(5)
C26 C27 1.387(5)
C26 H26A 0.9500
C27 C28 1.369(7)
C27 C32 1.512(6)
C28 C29 1.387(6)
C28 H28A 0.9500
C29 C30 1.392(5)
C29 C31 1.494(6)
C30 H30A 0.9500
N5 C37 1.464(7)
N5 C35 1.499(7)
N5 C33 1.536(7)
N5 H5 1.0000
C33 C34 1.536(8)
C33 H33A 0.9900
C33 H33B 0.9900
C34 H34A 0.9800
C34 H34B 0.9800
C34 H34C 0.9800
C35 C36 1.482(8)
C35 H35A 0.9900
C35 H35B 0.9900
C36 H36A 0.9800
C36 H36B 0.9800
C36 H36C 0.9800
C37 C38 1.556(8)
C37 H37A 0.9900
C37 H37B 0.9900
C38 H38A 0.9800
C38 H38B 0.9800
C38 H38C 0.9800
N5A C33A 1.466(8)
N5A C37A 1.518(8)
N5A C35A 1.556(7)
N5A H5A 1.0000
C33A C34A 1.516(9)
C33A H33C 0.9900
C33A H33D 0.9900
C34A H34D 0.9800
C34A H34E 0.9800
C34A H34F 0.9800
C35A C36A 1.507(9)
C35A H35C 0.9900
C35A H35D 0.9900
C36A H36D 0.9800
C36A H36E 0.9800
C36A H36F 0.9800
C37A C38A 1.484(9)
C37A H37C 0.9900
C37A H37D 0.9900
C38A H38D 0.9800
C38A H38E 0.9800
C38A H38F 0.9800

loop_
_geom_torsion_atom_site_label_1
_geom_torsion_atom_site_label_2
_geom_torsion_atom_site_label_3
_geom_torsion_atom_site_label_4
_geom_torsion
N3 P1 N1 C1 -75.1(3)
N2 P1 N1 C1 -178.3(3)
N3 P1 N1 P2 109.26(16)
N2 P1 N1 P2 6.04(14)
N4 P2 N1 C1 76.5(3)
N2 P2 N1 C1 178.3(3)
N4 P2 N1 P1 -107.80(15)
N2 P2 N1 P1 -6.08(14)
N4 P2 N2 C9 -71.6(3)
N1 P2 N2 C9 -175.1(3)
N4 P2 N2 P1 109.49(15)
N1 P2 N2 P1 5.99(14)
N3 P1 N2 C9 74.5(3)
N1 P1 N2 C9 175.0(3)
N3 P1 N2 P2 -106.52(15)
N1 P1 N2 P2 -6.02(14)
N1 P1 N3 C17 152.4(3)
N2 P1 N3 C17 -126.1(3)
N2 P2 N4 C25 145.6(3)
N1 P2 N4 C25 -132.5(3)
P1 N1 C1 C2 -6.9(5)
P2 N1 C1 C2 167.6(3)
P1 N1 C1 C6 170.9(3)
P2 N1 C1 C6 -14.6(5)
C6 C1 C2 C3 0.0(5)
N1 C1 C2 C3 177.9(3)
C1 C2 C3 C4 -0.1(5)
C1 C2 C3 C7 -177.8(3)
C2 C3 C4 C5 0.3(5)
C7 C3 C4 C5 178.0(3)
C3 C4 C5 C6 -0.4(5)
C3 C4 C5 C8 -178.3(3)
C4 C5 C6 C1 0.3(5)
C8 C5 C6 C1 178.2(3)
C2 C1 C6 C5 -0.1(5)
N1 C1 C6 C5 -178.0(3)
C2 C3 C7 F3 89(2)
C4 C3 C7 F3 -88(2)
C2 C3 C7 F2A -7.0(10)
C4 C3 C7 F2A 175.2(9)
C2 C3 C7 F1A -128.3(9)
C4 C3 C7 F1A 53.9(9)
C2 C3 C7 F1 -145.2(13)
C4 C3 C7 F1 37.0(13)
C2 C3 C7 F3A 114.6(7)
C4 C3 C7 F3A -63.2(8)
C2 C3 C7 F2 -29.3(15)
C4 C3 C7 F2 152.8(15)
C4 C5 C8 F6 -170.1(4)
C6 C5 C8 F6 11.9(5)
C4 C5 C8 F5 67.0(5)
C6 C5 C8 F5 -110.9(4)
C4 C5 C8 F4 -49.3(5)
C6 C5 C8 F4 132.8(4)
P2 N2 C9 C10 -177.7(3)
P1 N2 C9 C10 1.0(5)
P2 N2 C9 C14 4.5(5)
P1 N2 C9 C14 -176.8(2)
N2 C9 C10 C11 -178.4(4)
C14 C9 C10 C11 -0.6(5)
C9 C10 C11 C12 0.5(7)
C9 C10 C11 C15 -176.6(4)
C10 C11 C12 C13 0.0(7)
C15 C11 C12 C13 177.1(5)
C11 C12 C13 C14 -0.4(6)
C11 C12 C13 C16 176.7(4)
C12 C13 C14 C9 0.3(6)
C16 C13 C14 C9 -176.9(3)
N2 C9 C14 C13 178.0(3)
C10 C9 C14 C13 0.2(5)
C12 C11 C15 F8A -161.3(14)
C10 C11 C15 F8A 15.8(15)
C12 C11 C15 F9 35.0(8)
C10 C11 C15 F9 -147.9(6)
C12 C11 C15 F7A -31.8(16)
C10 C11 C15 F7A 145.3(15)
C12 C11 C15 F8 158.2(7)
C10 C11 C15 F8 -24.7(9)
C12 C11 C15 F9A 81.4(16)
C10 C11 C15 F9A -101.5(16)
C12 C11 C15 F7 -84.6(7)
C10 C11 C15 F7 92.5(7)
C12 C13 C16 F10 142.1(11)
C14 C13 C16 F10 -40.6(11)
C12 C13 C16 F11A 58.6(13)
C14 C13 C16 F11A -124.2(12)
C12 C13 C16 F12 -92.0(9)
C14 C13 C16 F12 85.3(9)
C12 C13 C16 F12A -63.4(12)
C14 C13 C16 F12A 113.9(12)
C12 C13 C16 F11 23.9(10)
C14 C13 C16 F11 -158.8(9)
C12 C13 C16 F10A -178.8(11)
C14 C13 C16 F10A -1.5(12)
P1 N3 C17 C22 -172.0(2)
P1 N3 C17 C18 9.1(5)
C22 C17 C18 C19 0.0(5)
N3 C17 C18 C19 178.9(3)
C17 C18 C19 C20 -0.1(5)
C17 C18 C19 C24 -177.5(3)
C18 C19 C20 C21 0.2(5)
C24 C19 C20 C21 177.7(3)
C19 C20 C21 C22 -0.2(5)
C19 C20 C21 C23 180.0(3)
C20 C21 C22 C17 0.1(5)
C23 C21 C22 C17 179.9(3)
C18 C17 C22 C21 0.0(5)
N3 C17 C22 C21 -178.9(3)
C22 C21 C23 F14A 21.7(10)
C20 C21 C23 F14A -158.5(9)
C22 C21 C23 F14 -146.9(6)
C20 C21 C23 F14 32.9(7)
C22 C21 C23 F13 90.6(6)
C20 C21 C23 F13 -89.6(6)
C22 C21 C23 F15A 146.5(10)
C20 C21 C23 F15A -33.7(10)
C22 C21 C23 F15 -25.6(7)
C20 C21 C23 F15 154.2(6)
C22 C21 C23 F13A -98.4(9)
C20 C21 C23 F13A 81.4(9)
C20 C19 C24 F16 170.8(16)
C18 C19 C24 F16 -11.7(16)
C20 C19 C24 F18 -66.0(15)
C18 C19 C24 F18 111.5(15)
C20 C19 C24 F18A -98.0(7)
C18 C19 C24 F18A 79.5(8)
C20 C19 C24 F17A 24.5(9)
C18 C19 C24 F17A -158.0(8)
C20 C19 C24 F17 50.1(12)
C18 C19 C24 F17 -132.4(11)
C20 C19 C24 F16A 144.8(5)
C18 C19 C24 F16A -37.7(6)
P2 N4 C25 C30 157.0(3)
P2 N4 C25 C26 -23.8(4)
C30 C25 C26 C27 -1.3(5)
N4 C25 C26 C27 179.5(3)
C25 C26 C27 C28 1.1(6)
C25 C26 C27 C32 180.0(3)
C26 C27 C28 C29 0.0(6)
C32 C27 C28 C29 -178.9(4)
C27 C28 C29 C30 -0.9(6)
C27 C28 C29 C31 -178.7(4)
C26 C25 C30 C29 0.5(5)
N4 C25 C30 C29 179.7(3)
C28 C29 C30 C25 0.6(5)
C31 C29 C30 C25 178.4(3)
C28 C29 C31 F20 93.5(5)
C30 C29 C31 F20 -84.3(5)
C28 C29 C31 F19 -29.8(6)
C30 C29 C31 F19 152.4(4)
C28 C29 C31 F21 -147.0(4)
C30 C29 C31 F21 35.2(6)
C28 C27 C32 F23 -80.9(8)
C26 C27 C32 F23 100.2(8)
C28 C27 C32 F24 156.3(9)
C26 C27 C32 F24 -22.6(9)
C28 C27 C32 F22 37.1(11)
C26 C27 C32 F22 -141.8(10)
C28 C27 C32 F22A 66.4(9)
C26 C27 C32 F22A -112.5(8)
C28 C27 C32 F23A -52.5(12)
C26 C27 C32 F23A 128.6(11)
C28 C27 C32 F24A -171.1(11)
C26 C27 C32 F24A 10.0(12)
C37 N5 C33 C34 165.0(8)
C35 N5 C33 C34 -65.1(10)
C37 N5 C35 C36 -74.3(11)
C33 N5 C35 C36 157.5(9)
C35 N5 C37 C38 -170.3(8)
C33 N5 C37 C38 -46.1(12)
C37A N5A C33A C34A 94.8(12)
C35A N5A C33A C34A -151.6(10)
C33A N5A C35A C36A 56.6(13)
C37A N5A C35A C36A 173.1(10)
C33A N5A C37A C38A -138.0(11)
C35A N5A C37A C38A 103.7(12)
